data_7030304
loop_
_publ_author_name
'Adams, Jeramie J.'
'Gruver, Brian C.'
'Donohoue, Rose'
'Arulsamy, Navamoney'
'Roddick, Dean M.'

_publ_section_title
;
 Acceptor pincer Ru(II) chemistry.
;
_journal_issue 40
_journal_name_full 'Dalton transactions (Cambridge, England : 2003)'
_journal_page_first 12601
_journal_page_last 12611
_journal_paper_doi 10.1039/c2dt31234d
_journal_volume 41
_journal_year 2012
_chemical_formula_moiety 'C31 H23 F12 O P3 Ru'
_chemical_formula_sum 'C31 H23 F12 O P3 Ru'
_chemical_formula_weight 833.47
_chemical_name_systematic
;

?

;
_space_group_IT_number 2
_symmetry_cell_setting triclinic
_symmetry_space_group_name_Hall '-P 1'
_symmetry_space_group_name_H-M 'P -1'
_atom_sites_solution_hydrogens geom
_atom_sites_solution_primary direct
_atom_sites_solution_secondary difmap
_audit_creation_method SHELXL-97
_cell_angle_alpha 82.842(4)
_cell_angle_beta 75.036(4)
_cell_angle_gamma 68.235(4)
_cell_formula_units_Z 2
_cell_length_a 9.5524(5)
_cell_length_b 11.1009(7)
_cell_length_c 16.8061(9)
_cell_measurement_reflns_used 4950
_cell_measurement_temperature 150(2)
_cell_measurement_theta_max 29.96
_cell_measurement_theta_min 2.36
_cell_volume 1598.13(16)
_computing_cell_refinement 'Bruker SMART (Bruker, 2001)'
_computing_data_collection 'Bruker SMART (Bruker, 2001)'
_computing_data_reduction 'Bruker SAINT (Bruker, 2001)'
_computing_molecular_graphics 'Bruker SHELXTL V. 6.14 (Bruker, 2001)'
_computing_publication_material 'Bruker SHELXTL V. 6.14 (Bruker, 2001)'
_computing_structure_refinement 'SHELXL-97 (Sheldrick, 1997)'
_computing_structure_solution 'SHELXS-97 (Sheldrick, 1997)'
_diffrn_ambient_temperature 150(2)
_diffrn_measured_fraction_theta_full 0.969
_diffrn_measured_fraction_theta_max 0.969
_diffrn_measurement_device_type 'CCD area detector'
_diffrn_measurement_method 'phi and omega scans'
_diffrn_radiation_monochromator graphite
_diffrn_radiation_source 'fine-focus sealed tube'
_diffrn_radiation_type MoK\a
_diffrn_radiation_wavelength 0.71073
_diffrn_reflns_av_R_equivalents 0.0384
_diffrn_reflns_av_sigmaI/netI 0.0545
_diffrn_reflns_limit_h_max 11
_diffrn_reflns_limit_h_min -11
_diffrn_reflns_limit_k_max 10
_diffrn_reflns_limit_k_min -13
_diffrn_reflns_limit_l_max 19
_diffrn_reflns_limit_l_min -19
_diffrn_reflns_number 11206
_diffrn_reflns_theta_full 25.03
_diffrn_reflns_theta_max 25.03
_diffrn_reflns_theta_min 1.98
_diffrn_standards_decay_% 0
_exptl_absorpt_coefficient_mu 0.737
_exptl_absorpt_correction_T_max 0.9128
_exptl_absorpt_correction_T_min 0.8423
_exptl_absorpt_correction_type multi-scan
_exptl_absorpt_process_details 'SADABS (Bruker, 2001)'
_exptl_crystal_colour colourless
_exptl_crystal_density_diffrn 1.732
_exptl_crystal_density_method 'not measured'
_exptl_crystal_description rectangular_prism
_exptl_crystal_F_000 828
_exptl_crystal_size_max 0.24
_exptl_crystal_size_mid 0.15
_exptl_crystal_size_min 0.13
_refine_diff_density_max 3.182
_refine_diff_density_min -0.832
_refine_diff_density_rms 0.190
_refine_ls_extinction_method none
_refine_ls_goodness_of_fit_ref 1.090
_refine_ls_hydrogen_treatment mixed
_refine_ls_matrix_type full
_refine_ls_number_parameters 437
_refine_ls_number_reflns 5478
_refine_ls_number_restraints 0
_refine_ls_restrained_S_all 1.090
_refine_ls_R_factor_all 0.0776
_refine_ls_R_factor_gt 0.0654
_refine_ls_shift/su_max 0.000
_refine_ls_shift/su_mean 0.000
_refine_ls_structure_factor_coef Fsqd
_refine_ls_weighting_details 'calc w=1/[\s^2^(Fo^2^)+(0.1136P)^2^+10.9524P] where P=(Fo^2^+2Fc^2^)/3'
_refine_ls_weighting_scheme calc
_refine_ls_wR_factor_gt 0.1910
_refine_ls_wR_factor_ref 0.2010
_reflns_number_gt 4552
_reflns_number_total 5478
_reflns_threshold_expression >2sigma(I)
_cod_data_source_file c2dt31234d.txt
_cod_data_source_block cl01
_cod_depositor_comments
;
The following automatic conversions were performed:

'_symmetry_cell_setting' value 'Triclinic' changed to 'triclinic'
according to
/usr/data/users/saulius/automatic-downloads/retrospective/RSC/lib/dictionaries/cif_core.dic
dictionary named 'cif_core.dic' version 2.4.2 from 2011-04-26.

Automatic conversion script
Id: cif_fix_values 2281 2013-09-26 08:29:07Z andrius 
;
_cod_original_sg_symbol_H-M P-1
_cod_database_code 7030304

loop_
_symmetry_equiv_pos_as_xyz
'x, y, z'
'-x, -y, -z'

loop_
_atom_site_label
_atom_site_type_symbol
_atom_site_fract_x
_atom_site_fract_y
_atom_site_fract_z
_atom_site_U_iso_or_equiv
_atom_site_adp_type
_atom_site_occupancy
_atom_site_symmetry_multiplicity
_atom_site_calc_flag
_atom_site_refinement_flags
Ru1 Ru 0.50715(6) 0.60961(5) 0.72321(3) 0.0155(2) Uani 1 1 d .
H1 H 0.3851(18) 0.6642(17) 0.6683(14) 0.018(6) Uiso 1 1 d .
P1 P 0.6515(2) 0.67063(18) 0.60818(11) 0.0182(4) Uani 1 1 d .
P2 P 0.3713(2) 0.48464(18) 0.79229(12) 0.0210(4) Uani 1 1 d .
P3 P 0.3745(2) 0.81157(17) 0.79271(11) 0.0171(4) Uani 1 1 d .
C1 C 0.5936(8) 0.4415(7) 0.6475(4) 0.0189(14) Uani 1 1 d .
C13 C 0.6642(9) 0.5378(8) 0.7870(5) 0.0280(17) Uani 1 1 d .
O1 O 0.7598(8) 0.4975(7) 0.8223(5) 0.0497(18) Uani 1 1 d .
C2 C 0.5784(9) 0.3219(7) 0.6788(5) 0.0255(16) Uani 1 1 d .
C3 C 0.6362(9) 0.2129(8) 0.6305(6) 0.0324(19) Uani 1 1 d .
H3A H 0.6252 0.1335 0.6538 0.039 Uiso 1 1 calc R
C4 C 0.7100(9) 0.2210(8) 0.5483(6) 0.0332(19) Uani 1 1 d .
H4A H 0.7533 0.1462 0.5157 0.040 Uiso 1 1 calc R
C5 C 0.7202(8) 0.3375(7) 0.5142(5) 0.0248(16) Uani 1 1 d .
H5A H 0.7673 0.3437 0.4575 0.030 Uiso 1 1 calc R
C6 C 0.6618(8) 0.4471(7) 0.5625(5) 0.0240(16) Uani 1 1 d .
C7 C 0.6642(8) 0.5771(7) 0.5231(4) 0.0220(15) Uani 1 1 d .
H7A H 0.5751 0.6203 0.4972 0.026 Uiso 1 1 calc R
H7B H 0.7613 0.5663 0.4807 0.026 Uiso 1 1 calc R
C8 C 0.6037(9) 0.8405(8) 0.5619(5) 0.0269(17) Uani 1 1 d .
F8A F 0.6942(7) 0.8473(6) 0.4886(3) 0.0607(18) Uani 1 1 d .
F8B F 0.6081(8) 0.9230(5) 0.6104(4) 0.0532(15) Uani 1 1 d .
F8C F 0.4598(6) 0.8830(5) 0.5512(3) 0.0421(13) Uani 1 1 d .
C9 C 0.8644(9) 0.6361(8) 0.5986(5) 0.0287(18) Uani 1 1 d .
F9A F 0.8927(6) 0.7184(6) 0.6374(4) 0.0530(16) Uani 1 1 d .
F9B F 0.9284(5) 0.5174(6) 0.6301(4) 0.0492(15) Uani 1 1 d .
F9C F 0.9440(5) 0.6364(5) 0.5204(3) 0.0363(11) Uani 1 1 d .
C10 C 0.4935(9) 0.3174(7) 0.7666(5) 0.0293(18) Uani 1 1 d .
H10A H 0.5673 0.2812 0.8029 0.035 Uiso 1 1 calc R
H10B H 0.4294 0.2626 0.7734 0.035 Uiso 1 1 calc R
C11 C 0.1875(9) 0.5010(8) 0.7630(5) 0.0294(18) Uani 1 1 d .
F11A F 0.1238(6) 0.4155(5) 0.8023(4) 0.0467(14) Uani 1 1 d .
F11B F 0.2168(6) 0.4808(5) 0.6824(3) 0.0425(13) Uani 1 1 d .
F11C F 0.0807(5) 0.6175(5) 0.7771(4) 0.0403(12) Uani 1 1 d .
C12 C 0.3013(10) 0.4607(8) 0.9072(5) 0.0329(19) Uani 1 1 d .
F12A F 0.4079(6) 0.4619(5) 0.9451(3) 0.0408(12) Uani 1 1 d .
F12B F 0.2828(7) 0.3463(5) 0.9268(3) 0.0455(14) Uani 1 1 d .
F12C F 0.1666(6) 0.5509(5) 0.9389(3) 0.0361(11) Uani 1 1 d .
C14 C 0.4933(8) 0.8890(7) 0.8220(4) 0.0207(15) Uani 1 1 d .
C15 C 0.4282(9) 0.9899(7) 0.8775(4) 0.0222(15) Uani 1 1 d .
H15A H 0.3194 1.0215 0.8996 0.027 Uiso 1 1 calc R
C16 C 0.5198(9) 1.0440(7) 0.9006(5) 0.0259(17) Uani 1 1 d .
H16A H 0.4740 1.1120 0.9387 0.031 Uiso 1 1 calc R
C17 C 0.6788(10) 0.9996(8) 0.8685(5) 0.0312(18) Uani 1 1 d .
H17A H 0.7416 1.0383 0.8834 0.037 Uiso 1 1 calc R
C18 C 0.7447(10) 0.8990(9) 0.8147(6) 0.037(2) Uani 1 1 d .
H18A H 0.8535 0.8676 0.7928 0.044 Uiso 1 1 calc R
C19 C 0.6515(9) 0.8427(8) 0.7920(5) 0.0255(16) Uani 1 1 d .
H19A H 0.6980 0.7722 0.7557 0.031 Uiso 1 1 calc R
C20 C 0.2440(9) 0.8081(7) 0.8945(4) 0.0206(15) Uani 1 1 d .
C21 C 0.0851(9) 0.8502(8) 0.9072(5) 0.0274(17) Uani 1 1 d .
H21A H 0.0382 0.8857 0.8621 0.033 Uiso 1 1 calc R
C22 C -0.0075(10) 0.8419(9) 0.9847(6) 0.037(2) Uani 1 1 d .
H22A H -0.1166 0.8693 0.9921 0.045 Uiso 1 1 calc R
C23 C 0.0590(11) 0.7940(9) 1.0507(5) 0.037(2) Uani 1 1 d .
H23A H -0.0044 0.7897 1.1040 0.044 Uiso 1 1 calc R
C24 C 0.2175(11) 0.7522(9) 1.0398(5) 0.036(2) Uani 1 1 d .
H24A H 0.2632 0.7200 1.0857 0.044 Uiso 1 1 calc R
C25 C 0.3110(9) 0.7570(8) 0.9613(5) 0.0262(16) Uani 1 1 d .
H25A H 0.4205 0.7254 0.9536 0.031 Uiso 1 1 calc R
C26 C 0.2438(8) 0.9416(7) 0.7376(5) 0.0206(15) Uani 1 1 d .
C27 C 0.1477(8) 0.9100(7) 0.7010(5) 0.0247(16) Uani 1 1 d .
H27A H 0.1552 0.8221 0.7015 0.030 Uiso 1 1 calc R
C28 C 0.0409(9) 1.0058(8) 0.6640(5) 0.0311(18) Uani 1 1 d .
H28A H -0.0255 0.9833 0.6400 0.037 Uiso 1 1 calc R
C29 C 0.0298(10) 1.1353(8) 0.6614(5) 0.0324(18) Uani 1 1 d .
H29A H -0.0449 1.2011 0.6370 0.039 Uiso 1 1 calc R
C30 C 0.1291(10) 1.1656(8) 0.6949(5) 0.0329(19) Uani 1 1 d .
H30A H 0.1256 1.2527 0.6916 0.039 Uiso 1 1 calc R
C31 C 0.2353(10) 1.0696(8) 0.7339(5) 0.0277(17) Uani 1 1 d .
H31A H 0.3017 1.0922 0.7579 0.033 Uiso 1 1 calc R

loop_
_atom_site_aniso_label
_atom_site_aniso_U_11
_atom_site_aniso_U_22
_atom_site_aniso_U_33
_atom_site_aniso_U_23
_atom_site_aniso_U_13
_atom_site_aniso_U_12
Ru1 0.0144(3) 0.0165(3) 0.0165(3) -0.0005(2) -0.0042(2) -0.0060(2)
P1 0.0157(9) 0.0209(9) 0.0181(9) -0.0008(7) -0.0032(7) -0.0071(7)
P2 0.0198(9) 0.0200(9) 0.0238(10) 0.0001(8) -0.0048(8) -0.0080(8)
P3 0.0157(9) 0.0191(9) 0.0154(9) -0.0008(7) -0.0026(7) -0.0057(7)
C1 0.013(3) 0.023(4) 0.019(4) -0.004(3) -0.005(3) -0.004(3)
C13 0.025(4) 0.031(4) 0.027(4) 0.002(3) -0.001(3) -0.013(3)
O1 0.041(4) 0.066(5) 0.056(4) 0.022(4) -0.034(3) -0.026(3)
C2 0.020(4) 0.023(4) 0.033(4) -0.004(3) -0.008(3) -0.004(3)
C3 0.025(4) 0.020(4) 0.055(6) -0.006(4) -0.013(4) -0.007(3)
C4 0.021(4) 0.031(4) 0.046(5) -0.018(4) -0.008(4) -0.002(3)
C5 0.019(4) 0.031(4) 0.027(4) -0.011(3) -0.008(3) -0.006(3)
C6 0.014(3) 0.026(4) 0.034(4) -0.009(3) -0.007(3) -0.005(3)
C7 0.020(4) 0.027(4) 0.016(3) -0.003(3) -0.004(3) -0.005(3)
C8 0.031(4) 0.030(4) 0.019(4) -0.003(3) -0.001(3) -0.012(3)
F8A 0.065(4) 0.044(3) 0.037(3) 0.017(3) 0.019(3) -0.005(3)
F8B 0.088(5) 0.031(3) 0.060(4) 0.008(3) -0.040(3) -0.032(3)
F8C 0.038(3) 0.032(3) 0.055(3) 0.010(2) -0.018(2) -0.010(2)
C9 0.022(4) 0.042(5) 0.023(4) -0.007(4) -0.001(3) -0.014(4)
F9A 0.026(3) 0.085(4) 0.057(4) -0.041(3) 0.006(2) -0.028(3)
F9B 0.020(2) 0.060(4) 0.055(3) 0.017(3) -0.013(2) -0.004(2)
F9C 0.022(2) 0.055(3) 0.031(3) -0.011(2) 0.0042(19) -0.017(2)
C10 0.025(4) 0.021(4) 0.042(5) 0.000(3) -0.006(3) -0.009(3)
C11 0.031(4) 0.033(4) 0.033(4) 0.001(3) -0.009(3) -0.020(4)
F11A 0.036(3) 0.051(3) 0.065(4) 0.008(3) -0.013(3) -0.032(3)
F11B 0.040(3) 0.059(3) 0.041(3) -0.010(3) -0.016(2) -0.024(3)
F11C 0.025(2) 0.032(3) 0.062(3) -0.001(2) -0.017(2) -0.004(2)
C12 0.037(5) 0.029(4) 0.030(4) 0.000(3) -0.003(4) -0.012(4)
F12A 0.049(3) 0.045(3) 0.028(3) 0.007(2) -0.015(2) -0.014(2)
F12B 0.064(4) 0.030(3) 0.036(3) 0.004(2) 0.006(3) -0.022(3)
F12C 0.037(3) 0.034(3) 0.031(3) -0.003(2) 0.005(2) -0.014(2)
C14 0.019(4) 0.023(4) 0.020(4) -0.001(3) -0.005(3) -0.008(3)
C15 0.026(4) 0.021(4) 0.018(4) 0.003(3) -0.005(3) -0.008(3)
C16 0.039(5) 0.018(4) 0.023(4) 0.000(3) -0.009(3) -0.011(3)
C17 0.037(5) 0.028(4) 0.039(5) 0.002(4) -0.017(4) -0.018(4)
C18 0.023(4) 0.040(5) 0.050(6) -0.008(4) -0.005(4) -0.015(4)
C19 0.022(4) 0.031(4) 0.027(4) -0.008(3) -0.004(3) -0.012(3)
C20 0.027(4) 0.021(4) 0.014(3) 0.000(3) -0.002(3) -0.010(3)
C21 0.026(4) 0.035(4) 0.016(4) 0.002(3) 0.000(3) -0.008(3)
C22 0.027(4) 0.040(5) 0.036(5) 0.002(4) 0.003(4) -0.010(4)
C23 0.047(5) 0.037(5) 0.022(4) -0.002(4) 0.004(4) -0.018(4)
C24 0.055(6) 0.041(5) 0.020(4) 0.005(4) -0.008(4) -0.027(4)
C25 0.029(4) 0.030(4) 0.021(4) 0.006(3) -0.009(3) -0.012(3)
C26 0.013(3) 0.024(4) 0.023(4) -0.004(3) -0.001(3) -0.005(3)
C27 0.020(4) 0.023(4) 0.030(4) 0.002(3) -0.005(3) -0.009(3)
C28 0.023(4) 0.039(5) 0.038(5) 0.002(4) -0.012(4) -0.016(4)
C29 0.028(4) 0.029(4) 0.035(5) 0.008(4) -0.011(4) -0.006(3)
C30 0.047(5) 0.025(4) 0.028(4) 0.003(3) -0.013(4) -0.011(4)
C31 0.034(4) 0.029(4) 0.022(4) -0.002(3) -0.008(3) -0.012(3)

loop_
_atom_type_symbol
_atom_type_description
_atom_type_scat_dispersion_real
_atom_type_scat_dispersion_imag
_atom_type_scat_source
C C 0.0033 0.0016 'International Tables Vol C Tables 4.2.6.8 and 6.1.1.4'
H H 0.0000 0.0000 'International Tables Vol C Tables 4.2.6.8 and 6.1.1.4'
O O 0.0106 0.0060 'International Tables Vol C Tables 4.2.6.8 and 6.1.1.4'
F F 0.0171 0.0103 'International Tables Vol C Tables 4.2.6.8 and 6.1.1.4'
P P 0.1023 0.0942 'International Tables Vol C Tables 4.2.6.8 and 6.1.1.4'
Ru Ru -1.2594 0.8363 'International Tables Vol C Tables 4.2.6.8 and 6.1.1.4'

loop_
_geom_angle_atom_site_label_1
_geom_angle_atom_site_label_2
_geom_angle_atom_site_label_3
_geom_angle
C13 Ru1 C1 94.2(3)
C13 Ru1 P1 98.7(2)
C1 Ru1 P1 77.41(19)
C13 Ru1 P2 92.5(2)
C1 Ru1 P2 76.57(19)
P1 Ru1 P2 152.30(7)
C13 Ru1 P3 96.5(2)
C1 Ru1 P3 169.29(19)
P1 Ru1 P3 101.18(7)
P2 Ru1 P3 102.61(7)
C13 Ru1 H1 177(2)
C1 Ru1 H1 83(2)
P1 Ru1 H1 80(2)
P2 Ru1 H1 88(2)
P3 Ru1 H1 86(2)
C7 P1 C8 102.3(3)
C7 P1 C9 99.9(3)
C8 P1 C9 96.9(4)
C7 P1 Ru1 108.3(2)
C8 P1 Ru1 124.9(2)
C9 P1 Ru1 120.7(3)
C10 P2 C11 102.3(4)
C10 P2 C12 99.2(4)
C11 P2 C12 96.9(4)
C10 P2 Ru1 106.3(3)
C11 P2 Ru1 118.3(3)
C12 P2 Ru1 129.7(3)
C14 P3 C20 98.4(3)
C14 P3 C26 104.7(3)
C20 P3 C26 101.4(3)
C14 P3 Ru1 117.6(2)
C20 P3 Ru1 116.9(2)
C26 P3 Ru1 115.2(2)
C2 C1 C6 115.9(7)
C2 C1 Ru1 122.2(5)
C6 C1 Ru1 121.8(5)
O1 C13 Ru1 177.5(7)
C3 C2 C1 122.3(7)
C3 C2 C10 120.9(7)
C1 C2 C10 116.8(7)
C4 C3 C2 119.7(8)
C4 C3 H3A 120.1
C2 C3 H3A 120.1
C5 C4 C3 119.8(7)
C5 C4 H4A 120.1
C3 C4 H4A 120.1
C4 C5 C6 120.5(8)
C4 C5 H5A 119.7
C6 C5 H5A 119.7
C5 C6 C1 121.6(7)
C5 C6 C7 120.0(7)
C1 C6 C7 118.4(6)
C6 C7 P1 104.5(5)
C6 C7 H7A 110.9
P1 C7 H7A 110.9
C6 C7 H7B 110.9
P1 C7 H7B 110.9
H7A C7 H7B 108.9
F8B C8 F8A 109.0(7)
F8B C8 F8C 106.4(7)
F8A C8 F8C 106.4(7)
F8B C8 P1 112.4(6)
F8A C8 P1 113.0(5)
F8C C8 P1 109.2(5)
F9A C9 F9B 107.3(7)
F9A C9 F9C 106.5(6)
F9B C9 F9C 106.0(6)
F9A C9 P1 114.2(5)
F9B C9 P1 109.3(5)
F9C C9 P1 113.1(5)
C2 C10 P2 106.1(5)
C2 C10 H10A 110.5
P2 C10 H10A 110.5
C2 C10 H10B 110.5
P2 C10 H10B 110.5
H10A C10 H10B 108.7
F11C C11 F11A 107.1(7)
F11C C11 F11B 107.4(7)
F11A C11 F11B 106.2(6)
F11C C11 P2 112.4(5)
F11A C11 P2 113.5(6)
F11B C11 P2 109.9(5)
F12C C12 F12B 106.5(7)
F12C C12 F12A 108.9(7)
F12B C12 F12A 106.5(7)
F12C C12 P2 113.3(6)
F12B C12 P2 112.4(6)
F12A C12 P2 108.9(6)
C19 C14 C15 118.7(7)
C19 C14 P3 119.5(6)
C15 C14 P3 121.7(5)
C16 C15 C14 120.8(7)
C16 C15 H15A 119.6
C14 C15 H15A 119.6
C15 C16 C17 120.4(7)
C15 C16 H16A 119.8
C17 C16 H16A 119.8
C18 C17 C16 119.4(7)
C18 C17 H17A 120.3
C16 C17 H17A 120.3
C17 C18 C19 120.2(8)
C17 C18 H18A 119.9
C19 C18 H18A 119.9
C14 C19 C18 120.4(8)
C14 C19 H19A 119.8
C18 C19 H19A 119.8
C21 C20 C25 118.7(7)
C21 C20 P3 123.6(6)
C25 C20 P3 117.7(6)
C20 C21 C22 121.2(8)
C20 C21 H21A 119.4
C22 C21 H21A 119.4
C23 C22 C21 119.8(8)
C23 C22 H22A 120.1
C21 C22 H22A 120.1
C22 C23 C24 120.1(8)
C22 C23 H23A 119.9
C24 C23 H23A 119.9
C23 C24 C25 120.0(8)
C23 C24 H24A 120.0
C25 C24 H24A 120.0
C20 C25 C24 120.1(8)
C20 C25 H25A 120.0
C24 C25 H25A 120.0
C31 C26 C27 119.1(7)
C31 C26 P3 122.3(6)
C27 C26 P3 118.5(6)
C28 C27 C26 120.3(7)
C28 C27 H27A 119.8
C26 C27 H27A 119.8
C27 C28 C29 120.8(8)
C27 C28 H28A 119.6
C29 C28 H28A 119.6
C30 C29 C28 118.8(8)
C30 C29 H29A 120.6
C28 C29 H29A 120.6
C29 C30 C31 120.7(8)
C29 C30 H30A 119.6
C31 C30 H30A 119.6
C26 C31 C30 120.2(8)
C26 C31 H31A 119.9
C30 C31 H31A 119.9

loop_
_geom_bond_atom_site_label_1
_geom_bond_atom_site_label_2
_geom_bond_distance
Ru1 C13 1.941(9)
Ru1 C1 2.166(7)
Ru1 P1 2.2553(18)
Ru1 P2 2.2609(19)
Ru1 P3 2.4037(18)
Ru1 H1 1.57(7)
P1 C7 1.823(7)
P1 C8 1.884(8)
P1 C9 1.892(8)
P2 C10 1.824(8)
P2 C11 1.884(8)
P2 C12 1.893(9)
P3 C14 1.840(7)
P3 C20 1.844(7)
P3 C26 1.852(8)
C1 C2 1.411(11)
C1 C6 1.412(11)
C13 O1 1.138(10)
C2 C3 1.395(11)
C2 C10 1.494(12)
C3 C4 1.388(13)
C3 H3A 0.9500
C4 C5 1.375(12)
C4 H4A 0.9500
C5 C6 1.399(10)
C5 H5A 0.9500
C6 C7 1.518(11)
C7 H7A 0.9900
C7 H7B 0.9900
C8 F8B 1.319(9)
C8 F8A 1.321(9)
C8 F8C 1.330(10)
C9 F9A 1.325(9)
C9 F9B 1.337(10)
C9 F9C 1.339(9)
C10 H10A 0.9900
C10 H10B 0.9900
C11 F11C 1.320(10)
C11 F11A 1.331(9)
C11 F11B 1.341(10)
C12 F12C 1.329(10)
C12 F12B 1.336(10)
C12 F12A 1.338(10)
C14 C19 1.377(10)
C14 C15 1.399(10)
C15 C16 1.379(11)
C15 H15A 0.9500
C16 C17 1.389(12)
C16 H16A 0.9500
C17 C18 1.377(12)
C17 H17A 0.9500
C18 C19 1.406(11)
C18 H18A 0.9500
C19 H19A 0.9500
C20 C21 1.378(11)
C20 C25 1.391(11)
C21 C22 1.386(11)
C21 H21A 0.9500
C22 C23 1.373(13)
C22 H22A 0.9500
C23 C24 1.377(13)
C23 H23A 0.9500
C24 C25 1.397(11)
C24 H24A 0.9500
C25 H25A 0.9500
C26 C31 1.387(11)
C26 C27 1.389(11)
C27 C28 1.385(11)
C27 H27A 0.9500
C28 C29 1.398(12)
C28 H28A 0.9500
C29 C30 1.374(13)
C29 H29A 0.9500
C30 C31 1.400(12)
C30 H30A 0.9500
C31 H31A 0.9500
